data_4319296
loop_
_publ_author_name
'Jonathan H. Melman'
'Thomas J. Emge'
'John G. Brennan'

_publ_contact_author_address
; 
 Department of Chemistry 
 Rutgers, The State University of New Jersey
 610 Taylor Road
 Piscataway, New Jersey  08854-8087  U.S.A. 
;
_publ_contact_author_email bren@rutchem.rutgers.edu
_publ_contact_author_name 'J. G. Brennan'
_publ_section_title
;
 Fluorinated Thiolates of Divalent and Trivalent Lanthanides. Ln-F Bonds
 and the Synthesis of LnF3
;
_journal_name_full 'Inorganic Chemistry'
_journal_page_first 1078
_journal_page_last 1081
_journal_paper_doi 10.1021/ic0006908
_journal_volume 40
_journal_year 2001
_chemical_formula_moiety (C4H8O)2Eu(SC6F5)2
_chemical_formula_sum 'C20 H16 Eu F10 O2 S2'
_chemical_formula_weight 694.41
_space_group_IT_number 15
_symmetry_cell_setting monoclinic
_symmetry_space_group_name_Hall '-C 2yc'
_symmetry_space_group_name_H-M 'C 1 2/c 1'
_atom_sites_solution_hydrogens geom
_atom_sites_solution_primary direct
_atom_sites_solution_secondary difmap
_audit_creation_method SHELXL-97
_cell_angle_alpha 90.00(4)
_cell_angle_beta 128.61(5)
_cell_angle_gamma 90.00(5)
_cell_formula_units_Z 4
_cell_length_a 30.049(19)
_cell_length_b 4.936(2)
_cell_length_c 19.077(9)
_cell_measurement_reflns_used 25
_cell_measurement_temperature 153(5)
_cell_measurement_theta_max 17.5
_cell_measurement_theta_min 8.5
_cell_volume 2211(2)
_computing_cell_refinement CAD4
_computing_data_collection CAD4
_computing_data_reduction 'local program'
_computing_molecular_graphics 'XPMA/ZORTEP (Zsolnai, 1997)'
_computing_structure_refinement 'SHELXL-97 (Sheldrick, 1997)'
_computing_structure_solution 'SHELXS-97 (Sheldrick, 1990)'
_diffrn_ambient_temperature 153(5)
_diffrn_measured_fraction_theta_full 0.932
_diffrn_measured_fraction_theta_max 0.932
_diffrn_measurement_device_type 'Nonius CAD4 diffractometer'
_diffrn_measurement_method '\w-\q scans'
_diffrn_radiation_monochromator graphite
_diffrn_radiation_source 'fine-focus sealed tube'
_diffrn_radiation_type MoK\a
_diffrn_radiation_wavelength 0.71073
_diffrn_reflns_av_R_equivalents 0.0210
_diffrn_reflns_av_sigmaI/netI 0.0292
_diffrn_reflns_limit_h_max 26
_diffrn_reflns_limit_h_min -33
_diffrn_reflns_limit_k_max 5
_diffrn_reflns_limit_k_min 0
_diffrn_reflns_limit_l_max 21
_diffrn_reflns_limit_l_min 0
_diffrn_reflns_number 2208
_diffrn_reflns_theta_full 23.48
_diffrn_reflns_theta_max 23.48
_diffrn_reflns_theta_min 2.14
_diffrn_standards_decay_% 2
_diffrn_standards_interval_time 60
_diffrn_standards_number 3
_exptl_absorpt_coefficient_mu 3.127
_exptl_absorpt_correction_T_max 0.9059
_exptl_absorpt_correction_T_min 0.8053
_exptl_absorpt_correction_type numerical
_exptl_absorpt_process_details SHELX-76
_exptl_crystal_colour yellow
_exptl_crystal_density_diffrn 2.086
_exptl_crystal_density_method 'not measured'
_exptl_crystal_description needle
_exptl_crystal_F_000 1348
_exptl_crystal_size_max 0.10
_exptl_crystal_size_mid 0.05
_exptl_crystal_size_min 0.04
_refine_diff_density_max 1.584
_refine_diff_density_min -1.474
_refine_diff_density_rms 0.154
_refine_ls_extinction_method none
_refine_ls_goodness_of_fit_ref 1.001
_refine_ls_hydrogen_treatment mixed
_refine_ls_matrix_type full
_refine_ls_number_parameters 159
_refine_ls_number_reflns 1520
_refine_ls_number_restraints 0
_refine_ls_restrained_S_all 1.001
_refine_ls_R_factor_all 0.0463
_refine_ls_R_factor_gt 0.0376
_refine_ls_shift/su_max 0.000
_refine_ls_shift/su_mean 0.000
_refine_ls_structure_factor_coef Fsqd
_refine_ls_weighting_details 'calc w=1/[\s^2^(Fo^2^)+(0.0700P)^2^+35.0000P] where P=(Fo^2^+2Fc^2^)/3'
_refine_ls_weighting_scheme calc
_refine_ls_wR_factor_gt 0.1058
_refine_ls_wR_factor_ref 0.1094
_reflns_number_gt 1354
_reflns_number_total 1520
_reflns_threshold_expression >2sigma(I)
_cod_data_source_file ic0006908_1.cif
_cod_data_source_block eusc6f5
_cod_depositor_comments
;
The following automatic conversions were performed:

'_symmetry_cell_setting' value 'Monoclinic' changed to 'monoclinic'
according to the built-in table from CIF Core dictionary named
'cif_core.dic' version 2.4.1 from 2010-06-29.

Automatic conversion script
Id: cif_fix_values 1646 2011-03-28 12:23:43Z adriana 
;
_cod_database_code 4319296

loop_
_symmetry_equiv_pos_as_xyz
'x, y, z'
'x, -y, z+1/2'
'x+1/2, y+1/2, z'
'x+1/2, -y+1/2, z+1/2'
'-x, -y, -z'
'-x, y, -z-1/2'
'-x+1/2, -y+1/2, -z'
'-x+1/2, y+1/2, -z-1/2'

loop_
_atom_site_label
_atom_site_type_symbol
_atom_site_fract_x
_atom_site_fract_y
_atom_site_fract_z
_atom_site_U_iso_or_equiv
_atom_site_adp_type
_atom_site_occupancy
_atom_site_symmetry_multiplicity
_atom_site_calc_flag
_atom_site_refinement_flags
_atom_site_disorder_assembly
_atom_site_disorder_group
Eu1 Eu 0.5000 0.55955(12) 0.7500 0.0217(2) Uani 1 2 d S . .
S1 S 0.45725(7) 0.0622(5) 0.63290(12) 0.0277(5) Uani 1 1 d . . .
F1 F 0.3746(2) 0.4676(10) 0.6060(3) 0.0339(11) Uani 1 1 d . . .
F2 F 0.2626(2) 0.5081(12) 0.4682(4) 0.0440(13) Uani 1 1 d . . .
F3 F 0.21209(19) 0.1586(14) 0.3282(3) 0.0513(15) Uani 1 1 d . . .
F4 F 0.27574(19) -0.2343(12) 0.3281(3) 0.0432(14) Uani 1 1 d . . .
F5 F 0.38670(18) -0.2830(11) 0.4662(3) 0.0331(11) Uani 1 1 d . . .
O1 O 0.5670(2) 0.6380(13) 0.7124(3) 0.0282(13) Uani 1 1 d . . .
C1 C 0.3846(3) 0.0891(17) 0.5423(4) 0.0220(16) Uani 1 1 d . . .
C2 C 0.3509(3) 0.2877(18) 0.5383(5) 0.0249(17) Uani 1 1 d . . .
C3 C 0.2934(3) 0.3173(19) 0.4673(5) 0.0286(18) Uani 1 1 d . . .
C4 C 0.2683(3) 0.142(2) 0.3971(5) 0.032(2) Uani 1 1 d . . .
C5 C 0.3000(3) -0.0592(18) 0.3970(5) 0.0290(19) Uani 1 1 d . . .
C6 C 0.3571(3) -0.0833(16) 0.4690(5) 0.0219(16) Uani 1 1 d . . .
C7 C 0.6113(3) 0.840(2) 0.7505(5) 0.036(2) Uani 1 1 d . . .
H7A H 0.6455 0.7841 0.8108 0.043 Uiso 1 1 calc R . .
H7B H 0.5979 1.0166 0.7555 0.043 Uiso 1 1 calc R . .
C8 C 0.6246(3) 0.860(2) 0.6862(5) 0.033(2) Uani 1 1 d . . .
H8A H 0.6383 1.0429 0.6870 0.040 Uiso 1 1 calc R . .
H8B H 0.6535 0.7243 0.7007 0.040 Uiso 1 1 calc R . .
C9 C 0.5677(3) 0.800(2) 0.5966(5) 0.0324(19) Uani 1 1 d . . .
H9A H 0.5428 0.9620 0.5721 0.039 Uiso 1 1 calc R . .
H9B H 0.5723 0.7338 0.5525 0.039 Uiso 1 1 calc R . .
C10 C 0.5447(4) 0.583(2) 0.6210(6) 0.037(2) Uani 1 1 d . . .
H10A H 0.5025 0.5881 0.5801 0.045 Uiso 1 1 calc R . .
H10B H 0.5572 0.4025 0.6169 0.045 Uiso 1 1 calc R . .

loop_
_atom_site_aniso_label
_atom_site_aniso_U_11
_atom_site_aniso_U_22
_atom_site_aniso_U_33
_atom_site_aniso_U_23
_atom_site_aniso_U_13
_atom_site_aniso_U_12
Eu1 0.0209(3) 0.0270(4) 0.0189(3) 0.000 0.0132(2) 0.000
S1 0.0199(9) 0.0334(13) 0.0181(9) 0.0020(8) 0.0061(8) -0.0018(8)
F1 0.046(3) 0.027(3) 0.031(2) -0.005(2) 0.025(2) 0.002(2)
F2 0.035(3) 0.048(4) 0.057(3) 0.013(3) 0.032(3) 0.012(2)
F3 0.020(2) 0.067(4) 0.041(3) 0.010(3) 0.007(2) -0.003(2)
F4 0.037(3) 0.050(4) 0.020(2) -0.010(2) 0.007(2) -0.012(2)
F5 0.031(2) 0.037(3) 0.029(2) 0.001(2) 0.018(2) 0.004(2)
O1 0.025(3) 0.038(4) 0.025(3) 0.005(2) 0.018(2) 0.001(2)
C1 0.023(4) 0.028(5) 0.017(3) 0.003(3) 0.013(3) -0.002(3)
C2 0.028(4) 0.030(5) 0.019(4) 0.008(3) 0.016(3) 0.002(4)
C3 0.023(4) 0.034(5) 0.034(4) 0.001(4) 0.020(3) 0.000(4)
C4 0.016(4) 0.044(6) 0.024(4) 0.007(4) 0.007(3) -0.003(4)
C5 0.030(4) 0.032(5) 0.022(4) 0.005(4) 0.015(3) -0.006(4)
C6 0.024(4) 0.023(5) 0.019(4) -0.002(3) 0.014(3) -0.005(3)
C7 0.029(4) 0.050(6) 0.024(4) 0.004(4) 0.014(3) -0.007(4)
C8 0.025(4) 0.045(6) 0.028(4) -0.003(4) 0.015(3) -0.008(4)
C9 0.039(4) 0.036(5) 0.026(4) -0.006(4) 0.022(4) -0.004(4)
C10 0.041(5) 0.050(6) 0.035(4) -0.011(4) 0.031(4) -0.010(4)

loop_
_atom_type_symbol
_atom_type_description
_atom_type_scat_dispersion_real
_atom_type_scat_dispersion_imag
_atom_type_scat_source
C C 0.0033 0.0016 'International Tables Vol C Tables 4.2.6.8 and 6.1.1.4'
H H 0.0000 0.0000 'International Tables Vol C Tables 4.2.6.8 and 6.1.1.4'
O O 0.0106 0.0060 'International Tables Vol C Tables 4.2.6.8 and 6.1.1.4'
F F 0.0171 0.0103 'International Tables Vol C Tables 4.2.6.8 and 6.1.1.4'
S S 0.1246 0.1234 'International Tables Vol C Tables 4.2.6.8 and 6.1.1.4'
Eu Eu -0.1578 3.6682 'International Tables Vol C Tables 4.2.6.8 and 6.1.1.4'

loop_
_geom_angle_atom_site_label_1
_geom_angle_atom_site_label_2
_geom_angle_atom_site_label_3
_geom_angle
_geom_angle_site_symmetry_1
_geom_angle_site_symmetry_3
_geom_angle_publ_flag
O1 Eu1 O1 162.6(3) 6_657 . ?
O1 Eu1 F1 61.40(15) 6_657 . ?
O1 Eu1 F1 121.63(15) . . ?
O1 Eu1 F1 121.63(15) 6_657 6_657 ?
O1 Eu1 F1 61.40(15) . 6_657 ?
F1 Eu1 F1 162.63(19) . 6_657 ?
O1 Eu1 S1 106.59(14) 6_657 . ?
O1 Eu1 S1 87.78(15) . . ?
F1 Eu1 S1 59.21(11) . . ?
F1 Eu1 S1 105.42(12) 6_657 . ?
O1 Eu1 S1 87.78(15) 6_657 6_657 ?
O1 Eu1 S1 106.59(14) . 6_657 ?
F1 Eu1 S1 105.42(12) . 6_657 ?
F1 Eu1 S1 59.21(11) 6_657 6_657 ?
S1 Eu1 S1 70.93(9) . 6_657 ?
O1 Eu1 S1 73.45(15) 6_657 6_667 ?
O1 Eu1 S1 92.13(15) . 6_667 ?
F1 Eu1 S1 120.64(11) . 6_667 ?
F1 Eu1 S1 74.76(12) 6_657 6_667 ?
S1 Eu1 S1 179.72(5) . 6_667 ?
S1 Eu1 S1 109.35(7) 6_657 6_667 ?
O1 Eu1 S1 92.13(15) 6_657 1_565 ?
O1 Eu1 S1 73.45(14) . 1_565 ?
F1 Eu1 S1 74.76(12) . 1_565 ?
F1 Eu1 S1 120.64(11) 6_657 1_565 ?
S1 Eu1 S1 109.35(7) . 1_565 ?
S1 Eu1 S1 179.72(5) 6_657 1_565 ?
S1 Eu1 S1 70.37(9) 6_667 1_565 ?
C1 S1 Eu1 111.2(3) . . ?
C1 S1 Eu1 118.9(3) . 1_545 ?
Eu1 S1 Eu1 109.35(7) . 1_545 ?
C2 F1 Eu1 125.9(4) . . ?
C7 O1 C10 108.8(6) . . ?
C7 O1 Eu1 127.1(5) . . ?
C10 O1 Eu1 117.1(4) . . ?
C2 C1 C6 115.3(7) . . ?
C2 C1 S1 122.0(6) . . ?
C6 C1 S1 122.8(6) . . ?
F1 C2 C1 119.1(6) . . ?
F1 C2 C3 117.2(7) . . ?
C1 C2 C3 123.6(8) . . ?
F2 C3 C4 120.0(7) . . ?
F2 C3 C2 121.1(8) . . ?
C4 C3 C2 118.8(8) . . ?
F3 C4 C3 120.6(8) . . ?
F3 C4 C5 119.3(8) . . ?
C3 C4 C5 120.1(7) . . ?
F4 C5 C4 120.8(7) . . ?
F4 C5 C6 119.8(8) . . ?
C4 C5 C6 119.4(8) . . ?
F5 C6 C5 117.6(7) . . ?
F5 C6 C1 119.6(6) . . ?
C5 C6 C1 122.7(8) . . ?
O1 C7 C8 105.2(7) . . ?
C9 C8 C7 102.7(6) . . ?
C10 C9 C8 101.7(7) . . ?
O1 C10 C9 106.5(7) . . ?

loop_
_geom_bond_atom_site_label_1
_geom_bond_atom_site_label_2
_geom_bond_distance
_geom_bond_site_symmetry_2
_geom_bond_publ_flag
Eu1 O1 2.554(5) 6_657 ?
Eu1 O1 2.554(5) . ?
Eu1 F1 3.006(6) . ?
Eu1 F1 3.006(6) 6_657 ?
Eu1 S1 3.014(3) . ?
Eu1 S1 3.014(3) 6_657 ?
Eu1 S1 3.035(3) 6_667 ?
Eu1 S1 3.035(3) 1_565 ?
S1 C1 1.750(7) . ?
S1 Eu1 3.035(3) 1_545 ?
F1 C2 1.347(9) . ?
F2 C3 1.327(10) . ?
F3 C4 1.348(9) . ?
F4 C5 1.345(10) . ?
F5 C6 1.352(9) . ?
O1 C7 1.445(10) . ?
O1 C10 1.449(9) . ?
C1 C2 1.376(11) . ?
C1 C6 1.385(11) . ?
C2 C3 1.386(11) . ?
C3 C4 1.360(12) . ?
C4 C5 1.378(13) . ?
C5 C6 1.379(11) . ?
C7 C8 1.511(11) . ?
C8 C9 1.511(11) . ?
C9 C10 1.496(13) . ?

loop_
_geom_torsion_atom_site_label_1
_geom_torsion_atom_site_label_2
_geom_torsion_atom_site_label_3
_geom_torsion_atom_site_label_4
_geom_torsion
_geom_torsion_site_symmetry_1
_geom_torsion_site_symmetry_2
_geom_torsion_site_symmetry_3
_geom_torsion_site_symmetry_4
_geom_torsion_publ_flag
O1 Eu1 S1 C1 51.7(3) 6_657 . . . ?
O1 Eu1 S1 C1 -118.3(3) . . . . ?
F1 Eu1 S1 C1 11.1(3) . . . . ?
F1 Eu1 S1 C1 -177.8(3) 6_657 . . . ?
S1 Eu1 S1 C1 133.3(3) 6_657 . . . ?
S1 Eu1 S1 C1 -46.7(3) 6_667 . . . ?
S1 Eu1 S1 C1 -46.7(3) 1_565 . . . ?
O1 Eu1 S1 Eu1 -81.62(15) 6_657 . . 1_545 ?
O1 Eu1 S1 Eu1 108.41(14) . . . 1_545 ?
F1 Eu1 S1 Eu1 -122.24(13) . . . 1_545 ?
F1 Eu1 S1 Eu1 48.91(11) 6_657 . . 1_545 ?
S1 Eu1 S1 Eu1 0.0 6_657 . . 1_545 ?
S1 Eu1 S1 Eu1 179.98(10) 6_667 . . 1_545 ?
S1 Eu1 S1 Eu1 180.0 1_565 . . 1_545 ?
O1 Eu1 F1 C2 -149.5(6) 6_657 . . . ?
O1 Eu1 F1 C2 50.4(6) . . . . ?
F1 Eu1 F1 C2 -44.5(5) 6_657 . . . ?
S1 Eu1 F1 C2 -14.7(5) . . . . ?
S1 Eu1 F1 C2 -70.8(5) 6_657 . . . ?
S1 Eu1 F1 C2 165.0(5) 6_667 . . . ?
S1 Eu1 F1 C2 109.5(5) 1_565 . . . ?
O1 Eu1 O1 C7 40.5(6) 6_657 . . . ?
F1 Eu1 O1 C7 135.4(6) . . . . ?
F1 Eu1 O1 C7 -64.4(6) 6_657 . . . ?
S1 Eu1 O1 C7 -173.3(6) . . . . ?
S1 Eu1 O1 C7 -104.0(6) 6_657 . . . ?
S1 Eu1 O1 C7 6.9(6) 6_667 . . . ?
S1 Eu1 O1 C7 75.7(6) 1_565 . . . ?
O1 Eu1 O1 C10 -106.8(6) 6_657 . . . ?
F1 Eu1 O1 C10 -12.0(6) . . . . ?
F1 Eu1 O1 C10 148.2(6) 6_657 . . . ?
S1 Eu1 O1 C10 39.3(6) . . . . ?
S1 Eu1 O1 C10 108.7(6) 6_657 . . . ?
S1 Eu1 O1 C10 -140.4(6) 6_667 . . . ?
S1 Eu1 O1 C10 -71.6(6) 1_565 . . . ?
Eu1 S1 C1 C2 -12.3(7) . . . . ?
Eu1 S1 C1 C2 116.0(6) 1_545 . . . ?
Eu1 S1 C1 C6 166.5(5) . . . . ?
Eu1 S1 C1 C6 -65.2(7) 1_545 . . . ?
Eu1 F1 C2 C1 13.8(9) . . . . ?
Eu1 F1 C2 C3 -165.3(5) . . . . ?
C6 C1 C2 F1 -178.6(6) . . . . ?
S1 C1 C2 F1 0.3(10) . . . . ?
C6 C1 C2 C3 0.4(11) . . . . ?
S1 C1 C2 C3 179.3(6) . . . . ?
F1 C2 C3 F2 -2.9(11) . . . . ?
C1 C2 C3 F2 178.1(7) . . . . ?
F1 C2 C3 C4 178.9(7) . . . . ?
C1 C2 C3 C4 -0.1(12) . . . . ?
F2 C3 C4 F3 -0.6(12) . . . . ?
C2 C3 C4 F3 177.7(7) . . . . ?
F2 C3 C4 C5 -178.8(7) . . . . ?
C2 C3 C4 C5 -0.5(12) . . . . ?
F3 C4 C5 F4 1.6(12) . . . . ?
C3 C4 C5 F4 179.9(7) . . . . ?
F3 C4 C5 C6 -177.4(7) . . . . ?
C3 C4 C5 C6 0.8(12) . . . . ?
F4 C5 C6 F5 1.1(10) . . . . ?
C4 C5 C6 F5 -179.8(7) . . . . ?
F4 C5 C6 C1 -179.6(7) . . . . ?
C4 C5 C6 C1 -0.6(12) . . . . ?
C2 C1 C6 F5 179.2(6) . . . . ?
S1 C1 C6 F5 0.3(10) . . . . ?
C2 C1 C6 C5 0.0(11) . . . . ?
S1 C1 C6 C5 -178.9(6) . . . . ?
C10 O1 C7 C8 -12.8(9) . . . . ?
Eu1 O1 C7 C8 -162.3(5) . . . . ?
O1 C7 C8 C9 32.0(9) . . . . ?
C7 C8 C9 C10 -38.3(9) . . . . ?
C7 O1 C10 C9 -11.9(9) . . . . ?
Eu1 O1 C10 C9 141.1(6) . . . . ?
C8 C9 C10 O1 31.4(9) . . . . ?
